data_4115517
loop_
_publ_author_name
'K. Travis Holman'
'Stephen M. Martin'
'Daniel P. Parker'
'Michael D. Ward'

_publ_section_title
;
 The Generality of Architectural Isomerism in Designer Inclusion
 Frameworks
;
_journal_name_full 'Journal of the American Chemical Society'
_journal_page_first 4421
_journal_page_last 4431
_journal_paper_doi 10.1021/ja0030257
_journal_volume 123
_journal_year 2001
_chemical_formula_sum 'C21 H28 N6 O7 S2'
_chemical_formula_weight 540.61
_chemical_name_common 'bis(guanidinium) 4,4'-diphenyletherdisulfonate, toluene clathrate '
_chemical_name_systematic
; 
 ? 
;
_space_group_IT_number 2
_symmetry_cell_setting triclinic
_symmetry_space_group_name_Hall '-P 1'
_symmetry_space_group_name_H-M 'P -1'
_atom_sites_solution_hydrogens geom
_atom_sites_solution_primary direct
_atom_sites_solution_secondary difmap
_audit_creation_method SHELXL-97
_cell_angle_alpha 84.585(11)
_cell_angle_beta 86.477(9)
_cell_angle_gamma 89.229(10)
_cell_formula_units_Z 4
_cell_length_a 7.5011(9)
_cell_length_b 12.0916(18)
_cell_length_c 29.989(4)
_cell_measurement_reflns_used 3642
_cell_measurement_temperature 173(2)
_cell_measurement_theta_max 47.5
_cell_measurement_theta_min 5.1
_cell_volume 2702.7(6)
_computing_cell_refinement 'SAINT, Bruker'
_computing_data_collection 'SMART, Bruker (or Siemens)'
_computing_data_reduction 'SAINT, Bruker'
_computing_molecular_graphics 'XSEED, L. Barbour (1999); http://www.lbarbour.com/xseed'
_computing_structure_refinement 'SHELXL-97 (Sheldrick, 1997)'
_computing_structure_solution 'SHELXS-97 (Sheldrick, 1990)'
_diffrn_ambient_temperature 173(2)
_diffrn_measured_fraction_theta_full 0.998
_diffrn_measured_fraction_theta_max 0.998
_diffrn_measurement_device_type 'SMART platform CCD, Bruker (or Siemens)'
_diffrn_measurement_method 'omega scans'
_diffrn_radiation_monochromator graphite
_diffrn_radiation_source 'fine-focus sealed tube'
_diffrn_radiation_type MoK\a
_diffrn_radiation_wavelength 0.71073
_diffrn_reflns_av_R_equivalents 0.0515
_diffrn_reflns_av_sigmaI/netI 0.1048
_diffrn_reflns_limit_h_max 8
_diffrn_reflns_limit_h_min -8
_diffrn_reflns_limit_k_max 14
_diffrn_reflns_limit_k_min -14
_diffrn_reflns_limit_l_max 34
_diffrn_reflns_limit_l_min -35
_diffrn_reflns_number 20590
_diffrn_reflns_theta_full 25.00
_diffrn_reflns_theta_max 25.00
_diffrn_reflns_theta_min 1.37
_exptl_absorpt_coefficient_mu 0.247
_exptl_absorpt_correction_T_max 0.9853
_exptl_absorpt_correction_T_min 0.8907
_exptl_absorpt_correction_type 'simulated psi-scans '
_exptl_absorpt_process_details 'SADABS, G. Sheldrick (1999)'
_exptl_crystal_colour colorless
_exptl_crystal_density_diffrn 1.329
_exptl_crystal_description plate
_exptl_crystal_F_000 1136
_exptl_crystal_size_max 0.48
_exptl_crystal_size_mid 0.20
_exptl_crystal_size_min 0.06
_refine_diff_density_max 0.289
_refine_diff_density_min -0.397
_refine_diff_density_rms 0.056
_refine_ls_extinction_method none
_refine_ls_goodness_of_fit_ref 0.877
_refine_ls_hydrogen_treatment mixed
_refine_ls_matrix_type full
_refine_ls_number_parameters 651
_refine_ls_number_reflns 9480
_refine_ls_number_restraints 0
_refine_ls_restrained_S_all 0.877
_refine_ls_R_factor_all 0.1195
_refine_ls_R_factor_gt 0.0511
_refine_ls_shift/su_max 0.001
_refine_ls_shift/su_mean 0.000
_refine_ls_structure_factor_coef Fsqd
_refine_ls_weighting_details 'calc w=1/[\s^2^(Fo^2^)+(0.0498P)^2^+0.0000P] where P=(Fo^2^+2Fc^2^)/3'
_refine_ls_weighting_scheme calc
_refine_ls_wR_factor_gt 0.1035
_refine_ls_wR_factor_ref 0.1156
_reflns_number_gt 4869
_reflns_number_total 9480
_reflns_threshold_expression >2sigma(I)
_cod_data_source_file ja0030257_19.cif
_cod_data_source_block g:\travis\00083\00083
_cod_database_code 4115517

loop_
_symmetry_equiv_pos_as_xyz
'x, y, z'
'-x, -y, -z'

loop_
_atom_site_label
_atom_site_type_symbol
_atom_site_fract_x
_atom_site_fract_y
_atom_site_fract_z
_atom_site_U_iso_or_equiv
_atom_site_adp_type
_atom_site_occupancy
_atom_site_symmetry_multiplicity
_atom_site_calc_flag
_atom_site_refinement_flags
S1 S 0.51945(11) -0.04759(7) 0.92129(3) 0.0276(2) Uani 1 1 d .
O1 O 0.6884(3) -0.00496(17) 0.93362(7) 0.0333(6) Uani 1 1 d .
N1 N 1.0303(4) -0.1147(2) 0.93309(9) 0.0398(8) Uani 1 1 d .
H1A H 1.1323 -0.0802 0.9342 0.048 Uiso 1 1 calc R
H1B H 0.9295 -0.0767 0.9327 0.048 Uiso 1 1 calc R
C1 C 0.4760(4) 0.0209(3) 0.86836(11) 0.0252(8) Uani 1 1 d .
S2 S 0.48018(11) 0.08322(8) 0.56559(3) 0.0316(2) Uani 1 1 d .
O2 O 0.5259(3) -0.16641(17) 0.91589(7) 0.0300(6) Uani 1 1 d .
N2 N 0.8745(3) -0.2755(2) 0.92955(8) 0.0320(7) Uani 1 1 d .
H2A H 0.7739 -0.2373 0.9285 0.038 Uiso 1 1 calc R
H2B H 0.8735 -0.3481 0.9289 0.038 Uiso 1 1 calc R
C2 C 0.3753(4) -0.0307(3) 0.83939(11) 0.0312(9) Uani 1 1 d .
H2 H 0.3362 -0.1049 0.8470 0.037 Uiso 1 1 calc R
S3 S 0.01219(12) 0.45580(7) 0.42035(3) 0.0305(2) Uani 1 1 d .
O3 O 0.3701(3) -0.01899(17) 0.95167(7) 0.0301(6) Uani 1 1 d .
N3 N 1.1801(3) -0.2818(2) 0.93275(9) 0.0343(7) Uani 1 1 d .
H3A H 1.2826 -0.2479 0.9338 0.041 Uiso 1 1 calc R
H3B H 1.1777 -0.3543 0.9321 0.041 Uiso 1 1 calc R
C3 C 0.3315(4) 0.0262(3) 0.79911(11) 0.0359(9) Uani 1 1 d .
H3 H 0.2644 -0.0089 0.7787 0.043 Uiso 1 1 calc R
S4 S -0.00128(11) 0.58017(7) 0.06345(3) 0.0281(2) Uani 1 1 d .
O4 O 0.4898(3) 0.18781(18) 0.53731(7) 0.0341(6) Uani 1 1 d .
N4 N 1.1415(3) 0.2861(2) 0.52427(8) 0.0316(7) Uani 1 1 d .
H4A H 1.1418 0.3591 0.5234 0.038 Uiso 1 1 calc R
H4B H 1.2429 0.2488 0.5244 0.038 Uiso 1 1 calc R
C4 C 0.3866(4) 0.1342(3) 0.78922(11) 0.0311(8) Uani 1 1 d .
O5 O 0.6468(3) 0.01986(18) 0.56378(7) 0.0356(6) Uani 1 1 d .
N5 N 0.8354(3) 0.2887(2) 0.52513(9) 0.0330(7) Uani 1 1 d .
H5A H 0.8354 0.3617 0.5242 0.040 Uiso 1 1 calc R
H5B H 0.7336 0.2530 0.5259 0.040 Uiso 1 1 calc R
C5 C 0.4865(4) 0.1870(3) 0.81783(11) 0.0341(9) Uani 1 1 d .
H5 H 0.5239 0.2615 0.8102 0.041 Uiso 1 1 calc R
O6 O 0.3247(3) 0.01808(18) 0.55705(8) 0.0370(6) Uani 1 1 d .
N6 N 0.9880(4) 0.1224(2) 0.52587(9) 0.0418(8) Uani 1 1 d .
H6A H 1.0896 0.0852 0.5255 0.050 Uiso 1 1 calc R
H6B H 0.8861 0.0869 0.5266 0.050 Uiso 1 1 calc R
C6 C 0.5317(4) 0.1300(3) 0.85797(11) 0.0300(8) Uani 1 1 d .
H6 H 0.6000 0.1652 0.8782 0.036 Uiso 1 1 calc R
O7 O 0.1552(3) 0.48540(17) 0.44779(7) 0.0341(6) Uani 1 1 d .
N7 N 0.5054(4) 0.3854(2) 0.42842(10) 0.0475(9) Uani 1 1 d .
H7A H 0.6059 0.4225 0.4274 0.057 Uiso 1 1 calc R
H7B H 0.4024 0.4210 0.4293 0.057 Uiso 1 1 calc R
C7 C 0.3729(4) 0.1649(3) 0.70867(11) 0.0328(9) Uani 1 1 d .
O8 O 0.0101(3) 0.33768(17) 0.41439(7) 0.0346(6) Uani 1 1 d .
N8 N 0.3567(4) 0.2204(2) 0.42922(9) 0.0368(8) Uani 1 1 d .
H8A H 0.3579 0.1477 0.4287 0.044 Uiso 1 1 calc R
H8B H 0.2543 0.2568 0.4301 0.044 Uiso 1 1 calc R
C8 C 0.4859(4) 0.0770(3) 0.70019(12) 0.0341(9) Uani 1 1 d .
H8 H 0.5380 0.0333 0.7241 0.041 Uiso 1 1 calc R
O9 O -0.1613(3) 0.49674(18) 0.43625(7) 0.0344(6) Uani 1 1 d .
N9 N 0.6633(4) 0.2217(2) 0.42726(9) 0.0355(8) Uani 1 1 d .
H9A H 0.6659 0.1491 0.4267 0.043 Uiso 1 1 calc R
H9B H 0.7637 0.2587 0.4269 0.043 Uiso 1 1 calc R
C9 C 0.5214(4) 0.0541(3) 0.65607(12) 0.0337(9) Uani 1 1 d .
H9 H 0.5992 -0.0058 0.6497 0.040 Uiso 1 1 calc R
O10 O -0.1712(3) 0.52159(18) 0.06770(7) 0.0325(6) Uani 1 1 d .
N10 N 0.6448(3) 0.7876(2) 0.02864(9) 0.0337(7) Uani 1 1 d .
H10A H 0.6414 0.8603 0.0289 0.040 Uiso 1 1 calc R
H10B H 0.7481 0.7522 0.0284 0.040 Uiso 1 1 calc R
C10 C 0.4452(4) 0.1169(3) 0.62135(11) 0.0290(8) Uani 1 1 d .
O11 O -0.0112(3) 0.68573(18) 0.03579(7) 0.0311(6) Uani 1 1 d .
N11 N 0.3404(3) 0.7846(2) 0.02892(8) 0.0304(7) Uani 1 1 d .
H11A H 0.3369 0.8573 0.0292 0.036 Uiso 1 1 calc R
H11B H 0.2406 0.7472 0.0289 0.036 Uiso 1 1 calc R
C11 C 0.3341(5) 0.2057(3) 0.63063(12) 0.0429(10) Uani 1 1 d .
H11 H 0.2833 0.2504 0.6068 0.052 Uiso 1 1 calc R
O12 O 0.1489(3) 0.51112(17) 0.04950(7) 0.0304(6) Uani 1 1 d .
N12 N 0.4998(4) 0.6222(2) 0.02741(9) 0.0399(8) Uani 1 1 d .
H12A H 0.6029 0.5867 0.0267 0.048 Uiso 1 1 calc R
H12B H 0.3996 0.5852 0.0274 0.048 Uiso 1 1 calc R
C12 C 0.2977(5) 0.2288(3) 0.67406(12) 0.0421(10) Uani 1 1 d .
H12 H 0.2204 0.2889 0.6804 0.050 Uiso 1 1 calc R
O13 O 0.3346(3) 0.19881(19) 0.75108(8) 0.0429(7) Uani 1 1 d .
C13 C 1.0287(4) -0.2233(3) 0.93211(11) 0.0287(8) Uani 1 1 d .
O14 O 0.1570(3) 0.70247(19) 0.24255(8) 0.0426(7) Uani 1 1 d .
C14 C 0.9885(5) 0.2327(3) 0.52537(11) 0.0307(9) Uani 1 1 d .
C15 C 0.0606(4) 0.5255(3) 0.36668(11) 0.0274(8) Uani 1 1 d .
C16 C -0.0167(4) 0.4902(3) 0.32949(11) 0.0313(9) Uani 1 1 d .
H16 H -0.0924 0.4272 0.3331 0.038 Uiso 1 1 calc R
C17 C 0.0153(4) 0.5455(3) 0.28730(11) 0.0335(9) Uani 1 1 d .
H17 H -0.0375 0.5208 0.2620 0.040 Uiso 1 1 calc R
C18 C 0.1246(4) 0.6369(3) 0.28244(11) 0.0314(8) Uani 1 1 d .
C19 C 0.2016(5) 0.6728(3) 0.31878(12) 0.0416(10) Uani 1 1 d .
H19 H 0.2765 0.7361 0.3149 0.050 Uiso 1 1 calc R
C20 C 0.1709(4) 0.6172(3) 0.36102(12) 0.0359(9) Uani 1 1 d .
H20 H 0.2253 0.6420 0.3860 0.043 Uiso 1 1 calc R
C21 C 0.1121(4) 0.6667(3) 0.20236(11) 0.0311(8) Uani 1 1 d .
C22 C 0.1739(4) 0.5671(3) 0.18819(11) 0.0341(9) Uani 1 1 d .
H22 H 0.2394 0.5170 0.2075 0.041 Uiso 1 1 calc R
C23 C 0.1396(4) 0.5408(3) 0.14549(11) 0.0331(9) Uani 1 1 d .
H23 H 0.1826 0.4728 0.1352 0.040 Uiso 1 1 calc R
C24 C 0.0423(4) 0.6140(3) 0.11804(11) 0.0263(8) Uani 1 1 d .
C25 C -0.0186(4) 0.7144(3) 0.13261(11) 0.0314(8) Uani 1 1 d .
H25 H -0.0840 0.7648 0.1134 0.038 Uiso 1 1 calc R
C26 C 0.0162(4) 0.7404(3) 0.17498(11) 0.0358(9) Uani 1 1 d .
H26 H -0.0254 0.8087 0.1853 0.043 Uiso 1 1 calc R
C27 C 0.5092(5) 0.2751(3) 0.42863(11) 0.0345(9) Uani 1 1 d .
C28 C 0.4952(4) 0.7318(3) 0.02855(10) 0.0284(8) Uani 1 1 d .
C1S C -0.0312(6) 0.1213(5) 0.27976(16) 0.0674(14) Uani 1 1 d .
C2S C 0.0694(6) 0.0293(4) 0.26665(17) 0.0606(12) Uani 1 1 d .
H2S H 0.0928 -0.0311 0.2882 0.073 Uiso 1 1 calc R
C3S C 0.1330(6) 0.0266(4) 0.22336(19) 0.0677(14) Uani 1 1 d .
H3S H 0.2013 -0.0357 0.2151 0.081 Uiso 1 1 calc R
C4S C 0.1010(7) 0.1110(6) 0.19186(18) 0.0782(16) Uani 1 1 d .
H4S H 0.1478 0.1071 0.1619 0.094 Uiso 1 1 calc R
C5S C 0.0050(7) 0.1993(5) 0.2023(2) 0.0806(16) Uani 1 1 d .
H5S H -0.0184 0.2574 0.1797 0.097 Uiso 1 1 calc R
C6S C -0.0598(6) 0.2057(4) 0.2456(2) 0.0732(16) Uani 1 1 d .
H6S H -0.1265 0.2697 0.2527 0.088 Uiso 1 1 calc R
C7S C -0.0979(7) 0.1261(6) 0.32654(18) 0.132(3) Uani 1 1 d .
H7S1 H -0.0399 0.1872 0.3392 0.199 Uiso 1 1 calc R
H7S2 H -0.0710 0.0559 0.3439 0.199 Uiso 1 1 calc R
H7S3 H -0.2274 0.1386 0.3277 0.199 Uiso 1 1 calc R
C8S C 0.4763(5) 0.3597(4) 0.26093(15) 0.0531(11) Uani 1 1 d .
C9S C 0.4577(6) 0.3055(3) 0.22361(18) 0.0586(12) Uani 1 1 d .
H9S H 0.3951 0.2372 0.2264 0.070 Uiso 1 1 calc R
C10S C 0.5256(7) 0.3463(5) 0.18288(19) 0.0774(16) Uani 1 1 d .
H10S H 0.5095 0.3067 0.1575 0.093 Uiso 1 1 calc R
C11S C 0.6161(7) 0.4425(6) 0.1777(2) 0.0858(18) Uani 1 1 d .
H11S H 0.6653 0.4700 0.1488 0.103 Uiso 1 1 calc R
C12S C 0.6368(6) 0.5000(4) 0.2135(3) 0.0820(18) Uani 1 1 d .
H12S H 0.7005 0.5680 0.2098 0.098 Uiso 1 1 calc R
C13S C 0.5659(6) 0.4604(4) 0.25542(19) 0.0671(14) Uani 1 1 d .
H13S H 0.5782 0.5018 0.2804 0.081 Uiso 1 1 calc R
C14S C 0.4011(7) 0.3131(5) 0.30613(18) 0.126(2) Uani 1 1 d .
H14A H 0.2715 0.3053 0.3054 0.189 Uiso 1 1 calc R
H14B H 0.4275 0.3634 0.3286 0.189 Uiso 1 1 calc R
H14C H 0.4552 0.2401 0.3139 0.189 Uiso 1 1 calc R

loop_
_atom_site_aniso_label
_atom_site_aniso_U_11
_atom_site_aniso_U_22
_atom_site_aniso_U_33
_atom_site_aniso_U_23
_atom_site_aniso_U_13
_atom_site_aniso_U_12
S1 0.0287(5) 0.0246(5) 0.0298(5) -0.0032(4) -0.0032(4) -0.0002(4)
O1 0.0276(13) 0.0327(14) 0.0405(15) -0.0032(12) -0.0093(11) -0.0014(11)
N1 0.0263(17) 0.0297(19) 0.064(2) -0.0091(16) -0.0005(15) -0.0001(14)
C1 0.0166(18) 0.027(2) 0.032(2) -0.0051(16) 0.0023(15) 0.0013(15)
S2 0.0282(5) 0.0320(6) 0.0343(6) -0.0023(5) -0.0016(4) 0.0018(4)
O2 0.0326(14) 0.0219(14) 0.0353(14) -0.0009(11) -0.0040(11) 0.0022(10)
N2 0.0255(16) 0.0272(17) 0.0445(19) -0.0087(14) -0.0059(14) 0.0031(13)
C2 0.032(2) 0.028(2) 0.034(2) -0.0034(17) -0.0005(17) -0.0073(16)
S3 0.0337(5) 0.0267(6) 0.0315(6) -0.0041(4) -0.0028(4) -0.0015(4)
O3 0.0325(14) 0.0279(13) 0.0297(14) -0.0030(11) 0.0014(11) -0.0021(10)
N3 0.0270(17) 0.0276(18) 0.049(2) -0.0068(15) -0.0046(14) -0.0025(14)
C3 0.037(2) 0.041(2) 0.030(2) -0.0041(19) -0.0073(17) -0.0016(18)
S4 0.0267(5) 0.0288(5) 0.0288(5) -0.0022(4) -0.0024(4) -0.0004(4)
O4 0.0309(14) 0.0342(15) 0.0357(15) 0.0035(12) -0.0007(11) 0.0014(11)
N4 0.0296(17) 0.0254(17) 0.0393(19) -0.0009(14) -0.0025(14) 0.0027(14)
C4 0.035(2) 0.032(2) 0.025(2) 0.0017(17) -0.0011(17) 0.0070(17)
O5 0.0277(14) 0.0375(15) 0.0412(15) -0.0053(12) 0.0007(11) 0.0074(11)
N5 0.0293(17) 0.0246(17) 0.045(2) -0.0037(15) -0.0042(14) 0.0007(14)
C5 0.038(2) 0.026(2) 0.038(2) -0.0033(18) 0.0022(18) 0.0008(17)
O6 0.0318(14) 0.0348(15) 0.0454(16) -0.0078(12) -0.0042(12) -0.0014(11)
N6 0.0307(18) 0.0292(19) 0.066(2) -0.0077(17) -0.0038(16) 0.0024(14)
C6 0.032(2) 0.029(2) 0.029(2) -0.0042(17) 0.0004(16) -0.0045(16)
O7 0.0400(14) 0.0296(14) 0.0341(14) -0.0049(11) -0.0104(11) -0.0010(11)
N7 0.0344(19) 0.033(2) 0.076(3) -0.0105(18) -0.0098(17) 0.0017(15)
C7 0.037(2) 0.031(2) 0.030(2) -0.0016(18) -0.0054(17) 0.0016(17)
O8 0.0397(15) 0.0260(14) 0.0383(15) -0.0018(12) -0.0057(12) -0.0021(11)
N8 0.0336(18) 0.0302(18) 0.048(2) -0.0083(15) -0.0039(15) 0.0007(14)
C8 0.036(2) 0.030(2) 0.035(2) 0.0049(18) -0.0092(18) 0.0068(17)
O9 0.0312(14) 0.0357(15) 0.0362(15) -0.0072(12) 0.0055(11) -0.0004(11)
N9 0.0309(18) 0.0304(18) 0.046(2) -0.0110(15) 0.0019(15) -0.0033(14)
C9 0.033(2) 0.027(2) 0.040(2) 0.0005(18) -0.0021(18) 0.0023(16)
O10 0.0255(13) 0.0323(14) 0.0398(15) -0.0028(11) -0.0021(11) -0.0046(11)
N10 0.0256(17) 0.0256(17) 0.051(2) -0.0071(15) -0.0045(14) -0.0001(13)
C10 0.0263(19) 0.031(2) 0.029(2) 0.0019(17) 0.0000(16) 0.0016(16)
O11 0.0298(14) 0.0319(15) 0.0306(14) 0.0029(12) -0.0034(11) 0.0008(11)
N11 0.0287(17) 0.0233(17) 0.0397(19) -0.0038(14) -0.0043(14) -0.0023(13)
C11 0.046(2) 0.048(3) 0.035(2) 0.001(2) -0.0098(19) 0.0194(19)
O12 0.0267(13) 0.0314(14) 0.0338(14) -0.0080(11) -0.0012(11) 0.0049(10)
N12 0.0283(17) 0.0243(19) 0.068(2) -0.0083(16) -0.0036(15) 0.0013(14)
C12 0.043(2) 0.044(2) 0.038(2) -0.002(2) -0.0014(19) 0.0221(19)
O13 0.0583(17) 0.0415(15) 0.0297(15) -0.0056(13) -0.0092(13) 0.0166(13)
C13 0.029(2) 0.035(2) 0.022(2) -0.0062(17) 0.0017(16) 0.0008(18)
O14 0.0609(17) 0.0400(15) 0.0276(15) -0.0036(12) -0.0057(13) -0.0136(13)
C14 0.037(2) 0.026(2) 0.029(2) -0.0022(17) -0.0048(17) 0.0040(18)
C15 0.0235(19) 0.032(2) 0.028(2) -0.0074(16) 0.0001(16) -0.0003(16)
C16 0.032(2) 0.028(2) 0.035(2) -0.0020(18) -0.0030(17) -0.0075(16)
C17 0.036(2) 0.037(2) 0.029(2) -0.0064(18) -0.0065(17) -0.0044(17)
C18 0.034(2) 0.034(2) 0.026(2) -0.0020(18) 0.0014(17) -0.0018(17)
C19 0.053(3) 0.041(2) 0.032(2) -0.0060(19) -0.0031(19) -0.0169(19)
C20 0.039(2) 0.040(2) 0.030(2) -0.0066(18) -0.0043(17) -0.0102(18)
C21 0.036(2) 0.032(2) 0.025(2) -0.0015(17) -0.0020(17) -0.0063(17)
C22 0.038(2) 0.033(2) 0.030(2) 0.0052(18) -0.0053(17) 0.0056(17)
C23 0.037(2) 0.029(2) 0.034(2) -0.0045(17) -0.0056(18) 0.0052(17)
C24 0.0259(19) 0.0215(19) 0.031(2) -0.0009(16) -0.0007(16) -0.0020(15)
C25 0.033(2) 0.027(2) 0.033(2) 0.0040(17) -0.0073(17) 0.0054(16)
C26 0.042(2) 0.030(2) 0.035(2) -0.0065(18) 0.0028(18) -0.0008(17)
C27 0.034(2) 0.039(2) 0.031(2) -0.0041(19) -0.0067(18) -0.0005(19)
C28 0.029(2) 0.034(2) 0.022(2) -0.0028(17) -0.0012(16) 0.0014(18)
C1S 0.046(3) 0.105(4) 0.057(3) -0.038(3) 0.004(3) -0.025(3)
C2S 0.051(3) 0.064(3) 0.069(4) -0.003(3) -0.021(3) -0.003(2)
C3S 0.047(3) 0.078(4) 0.084(4) -0.034(3) -0.016(3) 0.003(3)
C4S 0.054(3) 0.122(5) 0.061(4) -0.019(4) -0.007(3) -0.015(3)
C5S 0.054(3) 0.074(4) 0.114(5) 0.003(4) -0.022(3) -0.011(3)
C6S 0.043(3) 0.049(3) 0.132(5) -0.040(4) -0.001(3) 0.002(2)
C7S 0.096(5) 0.221(7) 0.089(5) -0.076(5) 0.030(4) -0.061(5)
C8S 0.035(2) 0.067(3) 0.054(3) 0.010(3) -0.005(2) 0.009(2)
C9S 0.055(3) 0.037(3) 0.086(4) -0.004(3) -0.026(3) 0.005(2)
C10S 0.083(4) 0.085(4) 0.068(4) -0.022(3) -0.017(3) 0.036(3)
C11S 0.051(3) 0.114(5) 0.082(4) 0.031(4) 0.017(3) 0.026(3)
C12S 0.046(3) 0.049(3) 0.149(6) 0.021(4) -0.031(4) -0.006(2)
C13S 0.050(3) 0.070(4) 0.091(4) -0.040(3) -0.036(3) 0.022(3)
C14S 0.087(4) 0.193(7) 0.082(4) 0.051(4) 0.010(3) 0.042(4)

loop_
_atom_type_symbol
_atom_type_description
_atom_type_scat_dispersion_real
_atom_type_scat_dispersion_imag
_atom_type_scat_source
C C 0.0033 0.0016 'International Tables Vol C Tables 4.2.6.8 and 6.1.1.4'
H H 0.0000 0.0000 'International Tables Vol C Tables 4.2.6.8 and 6.1.1.4'
N N 0.0061 0.0033 'International Tables Vol C Tables 4.2.6.8 and 6.1.1.4'
O O 0.0106 0.0060 'International Tables Vol C Tables 4.2.6.8 and 6.1.1.4'
S S 0.1246 0.1234 'International Tables Vol C Tables 4.2.6.8 and 6.1.1.4'

loop_
_geom_angle_atom_site_label_1
_geom_angle_atom_site_label_2
_geom_angle_atom_site_label_3
_geom_angle
O1 S1 O3 112.26(13)
O1 S1 O2 113.04(13)
O3 S1 O2 111.82(13)
O1 S1 C1 106.75(14)
O3 S1 C1 105.72(14)
O2 S1 C1 106.67(14)
C2 C1 C6 120.8(3)
C2 C1 S1 120.0(3)
C6 C1 S1 119.1(2)
O4 S2 O5 112.83(13)
O4 S2 O6 111.81(14)
O5 S2 O6 113.01(14)
O4 S2 C10 106.73(15)
O5 S2 C10 106.17(15)
O6 S2 C10 105.65(14)
C1 C2 C3 119.8(3)
O9 S3 O8 112.35(13)
O9 S3 O7 112.29(14)
O8 S3 O7 112.84(13)
O9 S3 C15 106.60(14)
O8 S3 C15 106.46(14)
O7 S3 C15 105.69(14)
C4 C3 C2 119.0(3)
O12 S4 O11 112.76(13)
O12 S4 O10 113.12(13)
O11 S4 O10 112.09(13)
O12 S4 C24 105.63(14)
O11 S4 C24 105.99(14)
O10 S4 C24 106.55(14)
C3 C4 C5 121.9(3)
C3 C4 O13 121.8(3)
C5 C4 O13 116.2(3)
C4 C5 C6 119.2(3)
C5 C6 C1 119.3(3)
C12 C7 C8 120.9(3)
C12 C7 O13 115.5(3)
C8 C7 O13 123.6(3)
C7 C8 C9 118.5(3)
C10 C9 C8 120.9(3)
C9 C10 C11 119.5(3)
C9 C10 S2 121.0(3)
C11 C10 S2 119.5(3)
C12 C11 C10 120.0(3)
C11 C12 C7 120.2(3)
C7 O13 C4 120.8(3)
N1 C13 N3 120.6(3)
N1 C13 N2 120.0(3)
N3 C13 N2 119.3(3)
C21 O14 C18 120.8(3)
N4 C14 N5 120.1(3)
N4 C14 N6 120.0(3)
N5 C14 N6 119.8(3)
C20 C15 C16 119.1(3)
C20 C15 S3 120.9(3)
C16 C15 S3 119.9(2)
C17 C16 C15 120.9(3)
C18 C17 C16 119.0(3)
C19 C18 C17 120.7(3)
C19 C18 O14 115.1(3)
C17 C18 O14 124.0(3)
C18 C19 C20 120.4(3)
C15 C20 C19 119.8(3)
C26 C21 C22 121.3(3)
C26 C21 O14 116.5(3)
C22 C21 O14 122.0(3)
C21 C22 C23 119.3(3)
C24 C23 C22 119.6(3)
C23 C24 C25 120.5(3)
C23 C24 S4 119.5(3)
C25 C24 S4 120.0(3)
C26 C25 C24 119.7(3)
C25 C26 C21 119.5(3)
N9 C27 N8 120.6(3)
N9 C27 N7 120.0(3)
N8 C27 N7 119.3(3)
N10 C28 N11 120.1(3)
N10 C28 N12 120.2(3)
N11 C28 N12 119.7(3)
C6S C1S C2S 115.6(4)
C6S C1S C7S 123.6(6)
C2S C1S C7S 120.8(6)
C3S C2S C1S 120.3(5)
C4S C3S C2S 121.3(5)
C5S C4S C3S 120.9(5)
C4S C5S C6S 119.5(5)
C5S C6S C1S 122.3(5)
C9S C8S C13S 117.6(4)
C9S C8S C14S 121.3(5)
C13S C8S C14S 121.1(5)
C10S C9S C8S 121.8(4)
C9S C10S C11S 120.7(5)
C10S C11S C12S 119.8(5)
C11S C12S C13S 120.3(5)
C12S C13S C8S 119.8(4)

loop_
_geom_bond_atom_site_label_1
_geom_bond_atom_site_label_2
_geom_bond_distance
S1 O1 1.456(2)
S1 O3 1.459(2)
S1 O2 1.461(2)
S1 C1 1.766(3)
N1 C13 1.316(4)
C1 C2 1.382(4)
C1 C6 1.391(4)
S2 O4 1.455(2)
S2 O5 1.458(2)
S2 O6 1.465(2)
S2 C10 1.762(3)
N2 C13 1.335(4)
C2 C3 1.388(4)
S3 O9 1.455(2)
S3 O8 1.456(2)
S3 O7 1.460(2)
S3 C15 1.764(3)
N3 C13 1.330(4)
C3 C4 1.375(4)
S4 O12 1.457(2)
S4 O11 1.459(2)
S4 O10 1.460(2)
S4 C24 1.775(3)
N4 C14 1.322(4)
C4 C5 1.378(4)
C4 O13 1.396(4)
N5 C14 1.326(4)
C5 C6 1.388(4)
N6 C14 1.331(4)
N7 C27 1.333(4)
C7 C12 1.379(4)
C7 C8 1.384(4)
C7 O13 1.385(4)
N8 C27 1.328(4)
C8 C9 1.386(4)
N9 C27 1.317(4)
C9 C10 1.379(4)
N10 C28 1.318(4)
C10 C11 1.388(4)
N11 C28 1.318(4)
C11 C12 1.368(5)
N12 C28 1.328(4)
O14 C21 1.380(4)
O14 C18 1.382(4)
C15 C20 1.384(4)
C15 C16 1.392(4)
C16 C17 1.383(4)
C17 C18 1.377(4)
C18 C19 1.372(4)
C19 C20 1.384(4)
C21 C26 1.380(4)
C21 C22 1.380(4)
C22 C23 1.388(4)
C23 C24 1.384(4)
C24 C25 1.391(4)
C25 C26 1.379(4)
C1S C6S 1.401(6)
C1S C2S 1.409(6)
C1S C7S 1.466(6)
C2S C3S 1.359(6)
C3S C4S 1.352(6)
C4S C5S 1.331(7)
C5S C6S 1.367(7)
C8S C9S 1.364(6)
C8S C13S 1.390(6)
C8S C14S 1.498(6)
C9S C10S 1.346(6)
C10S C11S 1.347(7)
C11S C12S 1.352(7)
C12S C13S 1.380(7)

loop_
_cod_related_entry_id
_cod_related_entry_database
_cod_related_entry_code
1 ChemSpider 30660544
